data_4350352
loop_
_publ_author_name
'Arroyo, Marta'
'Miguel, Daniel'
'Villafa\~ne, Fernando'
'Nieto, Sonia'
'P\'erez, Julio'
'Riera, Luc\'ia'

_publ_section_title
;
 Rhenium-mediated coupling of acetonitrile and pyrazoles. New molecular
 clefts for anion binding.
;
_journal_issue 17
_journal_name_full 'Inorganic chemistry'
_journal_page_first 7018
_journal_page_last 7026
_journal_paper_doi 10.1021/ic0607078
_journal_volume 45
_journal_year 2006
_chemical_formula_sum 'C12 H14 Cl N4 O7 Re'
_chemical_formula_weight 547.92
_space_group_IT_number 2
_space_group_name_Hall '-P 1'
_space_group_name_H-M_alt 'P -1'
_symmetry_cell_setting triclinic
_symmetry_space_group_name_H-M 'P -1'
_atom_sites_solution_hydrogens geom
_atom_sites_solution_primary direct
_atom_sites_solution_secondary difmap
_audit_creation_method SHELXL-97
_cell_angle_alpha 84.399(4)
_cell_angle_beta 87.253(4)
_cell_angle_gamma 77.109(4)
_cell_formula_units_Z 2
_cell_length_a 8.2464(16)
_cell_length_b 9.2149(18)
_cell_length_c 12.074(2)
_cell_measurement_temperature 296(2)
_cell_volume 889.8(3)
_computing_cell_refinement 'Bruker SMART'
_computing_data_collection 'Bruker SMART'
_computing_data_reduction 'Bruker SHELXTL'
_computing_molecular_graphics 'Bruker SHELXTL'
_computing_publication_material 'Bruker SHELXTL'
_computing_structure_refinement 'SHELXL-97 (Sheldrick, 1997)'
_computing_structure_solution 'SHELXS-97 (Sheldrick, 1990)'
_diffrn_ambient_temperature 296(2)
_diffrn_measured_fraction_theta_full 0.990
_diffrn_measured_fraction_theta_max 0.990
_diffrn_measurement_device_type 'CCD area detector'
_diffrn_measurement_method 'phi and omega scans'
_diffrn_radiation_monochromator graphite
_diffrn_radiation_source 'fine-focus sealed tube'
_diffrn_radiation_type MoK\a
_diffrn_radiation_wavelength 0.71073
_diffrn_reflns_av_R_equivalents 0.0318
_diffrn_reflns_av_sigmaI/netI 0.0258
_diffrn_reflns_limit_h_max 9
_diffrn_reflns_limit_h_min -7
_diffrn_reflns_limit_k_max 10
_diffrn_reflns_limit_k_min -8
_diffrn_reflns_limit_l_max 13
_diffrn_reflns_limit_l_min -13
_diffrn_reflns_number 3981
_diffrn_reflns_theta_full 23.29
_diffrn_reflns_theta_max 23.29
_diffrn_reflns_theta_min 1.70
_exptl_absorpt_coefficient_mu 7.020
_exptl_absorpt_correction_T_max 1.000000
_exptl_absorpt_correction_T_min 0.444946
_exptl_absorpt_correction_type multi-scan
_exptl_absorpt_process_details SADABS
_exptl_crystal_colour COLORLESS
_exptl_crystal_density_diffrn 2.045
_exptl_crystal_density_method 'not measured'
_exptl_crystal_description PLATE
_exptl_crystal_F_000 524
_exptl_crystal_size_max 0.30
_exptl_crystal_size_mid 0.29
_exptl_crystal_size_min 0.10
_refine_diff_density_max 1.456
_refine_diff_density_min -1.994
_refine_diff_density_rms 0.175
_refine_ls_extinction_coef 0.0003(8)
_refine_ls_extinction_expression Fc^*^=kFc[1+0.001xFc^2^\l^3^/sin(2\q)]^-1/4^
_refine_ls_extinction_method SHELXL
_refine_ls_goodness_of_fit_ref 1.066
_refine_ls_hydrogen_treatment mixed
_refine_ls_matrix_type full
_refine_ls_number_parameters 231
_refine_ls_number_reflns 2531
_refine_ls_number_restraints 0
_refine_ls_restrained_S_all 1.066
_refine_ls_R_factor_all 0.0385
_refine_ls_R_factor_gt 0.0369
_refine_ls_shift/su_max 0.000
_refine_ls_shift/su_mean 0.000
_refine_ls_structure_factor_coef Fsqd
_refine_ls_weighting_details 'calc w=1/[\s^2^(Fo^2^)+(0.0845P)^2^+0.0839P] where P=(Fo^2^+2Fc^2^)/3'
_refine_ls_weighting_scheme calc
_refine_ls_wR_factor_gt 0.0989
_refine_ls_wR_factor_ref 0.1007
_reflns_number_gt 2409
_reflns_number_total 2531
_reflns_threshold_expression >2sigma(I)
_cod_data_source_file ic0607078si20060426_072212.cif
_cod_data_source_block Compound_9_ma2091am
_cod_depositor_comments
;
The following automatic conversions were performed:

data item '_symmetry_cell_setting' value 'Triclinic' was changed to
'triclinic' in accordance with the
/home/saulius/struct/COD-crude-data/automatic-downloads/DataCite-retrospective/ACS/depositions/lib/dictionaries/cif_core.dic
dictionary named 'cif_core.dic' version 2.4.2 last updated on
2011-04-26.

Automatic conversion script
Id: cif_fix_values 6909 2019-04-08 15:41:33Z antanas 
;
_cod_original_sg_symbol_H-M P-1
_cod_database_code 4350352

loop_
_symmetry_equiv_pos_as_xyz
'x, y, z'
'-x, -y, -z'

loop_
_atom_site_label
_atom_site_type_symbol
_atom_site_fract_x
_atom_site_fract_y
_atom_site_fract_z
_atom_site_U_iso_or_equiv
_atom_site_adp_type
_atom_site_occupancy
_atom_site_symmetry_multiplicity
_atom_site_calc_flag
_atom_site_refinement_flags
Re1 Re 0.25883(3) 0.15141(2) 0.157719(17) 0.03489(19) Uani 1 1 d .
N1 N 0.0551(7) 0.3465(6) 0.1661(5) 0.0367(14) Uani 1 1 d .
N2 N -0.0910(6) 0.3168(6) 0.2132(4) 0.0347(12) Uani 1 1 d .
N3 N 0.0510(8) 0.0767(7) 0.2374(5) 0.0390(14) Uani 1 1 d .
H3 H 0.0609 -0.0160 0.2608 0.047 Uiso 1 1 calc R
N4 N 0.3000(8) 0.2092(8) 0.3199(6) 0.0451(16) Uani 1 1 d .
C1 C 0.2040(11) 0.0965(11) 0.0175(7) 0.050(2) Uani 1 1 d .
O1 O 0.1694(9) 0.0571(8) -0.0641(5) 0.0696(18) Uani 1 1 d .
C2 C 0.4310(12) 0.2434(10) 0.0828(7) 0.054(2) Uani 1 1 d .
O2 O 0.5311(8) 0.2909(8) 0.0340(6) 0.0756(19) Uani 1 1 d .
C3 C 0.4179(12) -0.0339(11) 0.1775(8) 0.049(2) Uani 1 1 d .
O3 O 0.5160(9) -0.1447(8) 0.1924(6) 0.0749(19) Uani 1 1 d .
C4 C -0.0880(8) 0.1693(7) 0.2504(5) 0.0326(14) Uani 1 1 d .
C5 C -0.2392(9) 0.1218(9) 0.2995(7) 0.0499(18) Uani 1 1 d .
H5A H -0.2157 0.0149 0.3138 0.075 Uiso 1 1 calc R
H5B H -0.3286 0.1531 0.2483 0.075 Uiso 1 1 calc R
H5C H -0.2709 0.1667 0.3680 0.075 Uiso 1 1 calc R
C6 C 0.3088(10) 0.2368(9) 0.4089(7) 0.0459(19) Uani 1 1 d .
C7 C 0.3241(12) 0.2695(13) 0.5234(7) 0.070(3) Uani 1 1 d .
H7A H 0.4341 0.2836 0.5334 0.106 Uiso 1 1 calc R
H7B H 0.3041 0.1876 0.5737 0.106 Uiso 1 1 calc R
H7C H 0.2440 0.3588 0.5384 0.106 Uiso 1 1 calc R
C11 C 0.0321(10) 0.4924(8) 0.1485(6) 0.0406(17) Uani 1 1 d .
C12 C -0.1298(9) 0.5597(7) 0.1844(6) 0.0443(17) Uani 1 1 d .
H12 H -0.1761 0.6617 0.1810 0.053 Uiso 1 1 calc R
C13 C -0.2065(9) 0.4480(8) 0.2250(6) 0.0409(16) Uani 1 1 d .
C14 C 0.1660(10) 0.5684(8) 0.1009(7) 0.0504(18) Uani 1 1 d .
H14A H 0.2244 0.5148 0.0414 0.076 Uiso 1 1 calc R
H14B H 0.2425 0.5701 0.1580 0.076 Uiso 1 1 calc R
H14C H 0.1169 0.6689 0.0728 0.076 Uiso 1 1 calc R
C15 C -0.3778(10) 0.4647(10) 0.2736(8) 0.057(2) Uani 1 1 d .
H15A H -0.3727 0.4259 0.3504 0.086 Uiso 1 1 calc R
H15B H -0.4391 0.4105 0.2336 0.086 Uiso 1 1 calc R
H15C H -0.4325 0.5686 0.2683 0.086 Uiso 1 1 calc R
Cl1 Cl 0.1637(3) 0.7203(3) 0.41560(17) 0.0642(6) Uani 1 1 d .
O11 O 0.0439(9) 0.7729(7) 0.3332(5) 0.0753(18) Uani 1 1 d .
O12 O 0.2706(15) 0.5901(13) 0.3829(10) 0.178(6) Uani 1 1 d .
O13 O 0.2585(12) 0.8319(14) 0.4221(7) 0.132(4) Uani 1 1 d .
O14 O 0.0860(11) 0.6919(12) 0.5186(6) 0.096(3) Uani 1 1 d .

loop_
_atom_site_aniso_label
_atom_site_aniso_U_11
_atom_site_aniso_U_22
_atom_site_aniso_U_33
_atom_site_aniso_U_23
_atom_site_aniso_U_13
_atom_site_aniso_U_12
Re1 0.0296(2) 0.0316(2) 0.0428(2) -0.00307(14) 0.00365(14) -0.00645(14)
N1 0.036(3) 0.030(3) 0.046(3) -0.001(2) -0.002(3) -0.011(3)
N2 0.029(3) 0.031(3) 0.044(3) -0.004(2) 0.002(2) -0.007(2)
N3 0.038(4) 0.034(3) 0.047(3) 0.003(3) 0.000(3) -0.016(3)
N4 0.034(4) 0.056(4) 0.043(4) -0.002(3) -0.001(3) -0.006(3)
C1 0.037(4) 0.061(5) 0.045(4) 0.001(4) 0.009(3) -0.003(4)
O1 0.080(5) 0.080(5) 0.057(4) -0.025(3) -0.005(3) -0.026(4)
C2 0.052(5) 0.053(5) 0.055(5) -0.006(4) -0.003(4) -0.009(4)
O2 0.063(4) 0.089(5) 0.085(4) -0.009(4) 0.028(3) -0.043(4)
C3 0.040(5) 0.049(5) 0.055(5) 0.001(4) 0.014(4) -0.006(4)
O3 0.060(4) 0.052(4) 0.096(5) -0.001(3) 0.006(3) 0.017(3)
C4 0.027(4) 0.037(4) 0.038(3) -0.008(3) -0.001(3) -0.014(3)
C5 0.036(4) 0.045(4) 0.072(5) -0.005(4) 0.007(3) -0.017(3)
C6 0.032(4) 0.046(4) 0.062(5) 0.000(4) 0.001(3) -0.016(3)
C7 0.065(6) 0.104(8) 0.051(5) -0.005(5) -0.006(4) -0.037(6)
C11 0.046(4) 0.034(4) 0.043(4) -0.002(3) -0.005(3) -0.009(3)
C12 0.044(4) 0.027(4) 0.057(4) 0.001(3) 0.000(3) -0.001(3)
C13 0.038(4) 0.038(4) 0.046(4) -0.010(3) -0.001(3) -0.003(3)
C14 0.052(5) 0.038(4) 0.062(4) 0.004(3) 0.001(4) -0.016(3)
C15 0.041(5) 0.052(5) 0.079(5) -0.014(4) 0.006(4) -0.009(4)
Cl1 0.0498(12) 0.0702(14) 0.0621(11) 0.0153(10) 0.0020(9) -0.0009(10)
O11 0.095(5) 0.057(4) 0.076(4) 0.009(3) -0.025(3) -0.023(4)
O12 0.154(10) 0.143(10) 0.163(10) 0.038(8) 0.058(8) 0.087(8)
O13 0.104(7) 0.204(11) 0.104(6) 0.042(6) -0.021(5) -0.089(7)
O14 0.088(6) 0.139(8) 0.065(4) -0.010(5) 0.015(4) -0.039(6)

loop_
_atom_type_symbol
_atom_type_description
_atom_type_scat_dispersion_real
_atom_type_scat_dispersion_imag
_atom_type_scat_source
C C 0.0033 0.0016 'International Tables Vol C Tables 4.2.6.8 and 6.1.1.4'
H H 0.0000 0.0000 'International Tables Vol C Tables 4.2.6.8 and 6.1.1.4'
N N 0.0061 0.0033 'International Tables Vol C Tables 4.2.6.8 and 6.1.1.4'
O O 0.0106 0.0060 'International Tables Vol C Tables 4.2.6.8 and 6.1.1.4'
Cl Cl 0.1484 0.1585 'International Tables Vol C Tables 4.2.6.8 and 6.1.1.4'
Re Re -1.0185 7.2310 'International Tables Vol C Tables 4.2.6.8 and 6.1.1.4'

loop_
_geom_angle_atom_site_label_1
_geom_angle_atom_site_label_2
_geom_angle_atom_site_label_3
_geom_angle
C3 Re1 C1 89.2(4)
C3 Re1 C2 89.5(4)
C1 Re1 C2 89.6(4)
C3 Re1 N3 97.4(3)
C1 Re1 N3 90.8(3)
C2 Re1 N3 173.1(3)
C3 Re1 N4 92.2(3)
C1 Re1 N4 175.1(3)
C2 Re1 N4 95.1(3)
N3 Re1 N4 84.3(2)
C3 Re1 N1 168.5(3)
C1 Re1 N1 96.6(3)
C2 Re1 N1 100.4(3)
N3 Re1 N1 72.7(2)
N4 Re1 N1 81.2(2)
C11 N1 N2 106.8(6)
C11 N1 Re1 138.1(5)
N2 N1 Re1 114.7(4)
C13 N2 N1 110.3(5)
C13 N2 C4 132.7(6)
N1 N2 C4 116.4(5)
C4 N3 Re1 120.3(5)
C6 N4 Re1 173.9(7)
O1 C1 Re1 176.6(8)
O2 C2 Re1 175.6(8)
O3 C3 Re1 177.9(9)
N3 C4 N2 115.9(6)
N3 C4 C5 122.5(6)
N2 C4 C5 121.7(6)
N4 C6 C7 178.6(10)
N1 C11 C12 109.7(7)
N1 C11 C14 122.6(7)
C12 C11 C14 127.7(7)
C13 C12 C11 107.6(6)
C12 C13 N2 105.6(6)
C12 C13 C15 127.1(7)
N2 C13 C15 127.2(7)
O12 Cl1 O14 110.7(6)
O12 Cl1 O11 108.5(7)
O14 Cl1 O11 110.4(5)
O12 Cl1 O13 108.7(8)
O14 Cl1 O13 110.3(6)
O11 Cl1 O13 108.2(5)

loop_
_geom_bond_atom_site_label_1
_geom_bond_atom_site_label_2
_geom_bond_distance
Re1 C3 1.909(10)
Re1 C1 1.916(9)
Re1 C2 1.954(10)
Re1 N3 2.139(6)
Re1 N4 2.141(7)
Re1 N1 2.176(6)
N1 C11 1.312(10)
N1 N2 1.379(8)
N2 C13 1.377(9)
N2 C4 1.384(8)
N3 C4 1.280(9)
N4 C6 1.137(11)
C1 O1 1.152(11)
C2 O2 1.133(11)
C3 O3 1.157(12)
C4 C5 1.490(9)
C6 C7 1.460(12)
C11 C12 1.408(11)
C11 C14 1.498(11)
C12 C13 1.364(11)
C13 C15 1.485(10)
Cl1 O12 1.400(10)
Cl1 O14 1.401(8)
Cl1 O11 1.410(6)
Cl1 O13 1.433(10)
